data_7000681
loop_
_publ_author_name
'Zhang, Jie'
'Han, Fuyan'
'Han, Yanan'
'Chen, Zhenxia'
'Zhou, Xigeng'

_publ_section_title
;
 Synthesis and structures of titanium and yttrium complexes with
 N,N&#x2032;-tetramethylguanidinate ligands: different reactivity of
 the M--N bonds toward phenyl isocyanate
;
_journal_issue 10
_journal_name_full 'Dalton Transactions'
_journal_page_first 1806
_journal_page_last 1811
_journal_paper_doi 10.1039/b817776g
_journal_year 2009
_chemical_formula_sum 'C37 H52 N6 Y2'
_chemical_formula_weight 758.67
_chemical_name_systematic
;
?
;
_space_group_IT_number 56
_symmetry_cell_setting orthorhombic
_symmetry_space_group_name_Hall '-P 2ab 2ac'
_symmetry_space_group_name_H-M 'P c c n'
_atom_sites_solution_hydrogens geom
_atom_sites_solution_primary direct
_atom_sites_solution_secondary difmap
_audit_creation_method SHELXL-97
_cell_angle_alpha 90.00
_cell_angle_beta 90.00
_cell_angle_gamma 90.00
_cell_formula_units_Z 4
_cell_length_a 14.655(8)
_cell_length_b 15.235(8)
_cell_length_c 16.563(9)
_cell_measurement_reflns_used 788
_cell_measurement_temperature 293(2)
_cell_measurement_theta_max 19.725
_cell_measurement_theta_min 2.780
_cell_volume 3698(3)
_computing_cell_refinement 'Bruker SMART'
_computing_data_collection 'Bruker SMART'
_computing_data_reduction 'Bruker SHELXTL'
_computing_molecular_graphics 'Bruker SHELXTL'
_computing_publication_material 'Bruker SHELXTL'
_computing_structure_refinement 'SHELXL-97 (Sheldrick, 1997)'
_computing_structure_solution 'SHELXS-97 (Sheldrick, 1990)'
_diffrn_ambient_temperature 293(2)
_diffrn_measured_fraction_theta_full 0.963
_diffrn_measured_fraction_theta_max 0.963
_diffrn_measurement_device_type 'CCD area detector'
_diffrn_measurement_method 'phi and omega scans'
_diffrn_radiation_monochromator graphite
_diffrn_radiation_source 'fine-focus sealed tube'
_diffrn_radiation_type MoK\a
_diffrn_radiation_wavelength 0.71073
_diffrn_reflns_av_R_equivalents 0.1485
_diffrn_reflns_av_sigmaI/netI 0.1958
_diffrn_reflns_limit_h_max 16
_diffrn_reflns_limit_h_min -15
_diffrn_reflns_limit_k_max 16
_diffrn_reflns_limit_k_min -18
_diffrn_reflns_limit_l_max 19
_diffrn_reflns_limit_l_min -19
_diffrn_reflns_number 11330
_diffrn_reflns_theta_full 25.01
_diffrn_reflns_theta_max 25.01
_diffrn_reflns_theta_min 1.93
_diffrn_standards_decay_% 7.61
_exptl_absorpt_coefficient_mu 3.156
_exptl_absorpt_correction_T_max 0.5059
_exptl_absorpt_correction_T_min 0.4511
_exptl_absorpt_correction_type multi-scan
_exptl_absorpt_process_details sadabs
_exptl_crystal_colour colorless
_exptl_crystal_density_diffrn 1.363
_exptl_crystal_density_method 'not measured'
_exptl_crystal_description block
_exptl_crystal_F_000 1576
_exptl_crystal_size_max 0.30
_exptl_crystal_size_mid 0.30
_exptl_crystal_size_min 0.25
_refine_diff_density_max 1.192
_refine_diff_density_min -0.711
_refine_diff_density_rms 0.092
_refine_ls_extinction_method none
_refine_ls_goodness_of_fit_ref 1.047
_refine_ls_hydrogen_treatment constr
_refine_ls_matrix_type full
_refine_ls_number_parameters 209
_refine_ls_number_reflns 3138
_refine_ls_number_restraints 4
_refine_ls_restrained_S_all 1.048
_refine_ls_R_factor_all 0.1691
_refine_ls_R_factor_gt 0.0648
_refine_ls_shift/su_max 0.000
_refine_ls_shift/su_mean 0.000
_refine_ls_structure_factor_coef Fsqd
_refine_ls_weighting_details 'calc w=1/[\s^2^(Fo^2^)+(0.0103P)^2^+0.0000P] where P=(Fo^2^+2Fc^2^)/3'
_refine_ls_weighting_scheme calc
_refine_ls_wR_factor_gt 0.0758
_refine_ls_wR_factor_ref 0.0843
_reflns_number_gt 1295
_reflns_number_total 3138
_reflns_threshold_expression >2sigma(I)
_cod_data_source_file b817776g.txt
_cod_data_source_block f50627a
_cod_depositor_comments
;
The following automatic conversions were performed:
'_symmetry_cell_setting' value 'Orthorhombic' changed to 'orthorhombic'
according to '/home/saulius/struct/CIF-dictionaries/cif_core.dic'
dictionary named 'cif_core.dic' version 2.4.1 from 2010-06-29.

Automatic conversion script
Id: cif_fix_enum 1527 2010-12-29 10:47:43Z saulius 
;
_cod_original_sg_symbol_H-M Pccn
_cod_database_code 7000681

loop_
_symmetry_equiv_pos_as_xyz
'x, y, z'
'-x+1/2, -y+1/2, z'
'-x, y+1/2, -z+1/2'
'x+1/2, -y, -z+1/2'
'-x, -y, -z'
'x-1/2, y-1/2, -z'
'x, -y-1/2, z-1/2'
'-x-1/2, y, z-1/2'

loop_
_atom_site_label
_atom_site_type_symbol
_atom_site_fract_x
_atom_site_fract_y
_atom_site_fract_z
_atom_site_U_iso_or_equiv
_atom_site_adp_type
_atom_site_occupancy
_atom_site_symmetry_multiplicity
_atom_site_calc_flag
_atom_site_refinement_flags
_atom_site_disorder_assembly
_atom_site_disorder_group
Y1 Y 0.13959(5) 0.30980(5) 0.10356(4) 0.0400(2) Uani 1 1 d . . .
N1 N 0.2077(4) 0.1694(4) 0.1003(3) 0.0459(18) Uani 1 1 d . . .
N2 N 0.1166(4) 0.0429(4) 0.0757(3) 0.051(2) Uani 1 1 d . . .
N3 N 0.0655(4) 0.1577(3) 0.1600(3) 0.0388(18) Uani 1 1 d . . .
C1 C 0.1013(9) 0.4710(6) 0.1662(5) 0.073(3) Uani 1 1 d . . .
H1 H 0.1058 0.5166 0.1290 0.087 Uiso 1 1 calc R . .
C2 C 0.1695(7) 0.4410(7) 0.2155(6) 0.072(3) Uani 1 1 d . . .
H2 H 0.2278 0.4647 0.2201 0.086 Uiso 1 1 calc R . .
C3 C 0.1362(9) 0.3689(7) 0.2572(5) 0.067(3) Uani 1 1 d . . .
H3 H 0.1692 0.3344 0.2931 0.080 Uiso 1 1 calc R . .
C4 C 0.0463(8) 0.3569(7) 0.2366(7) 0.072(3) Uani 1 1 d . . .
H4 H 0.0076 0.3134 0.2560 0.086 Uiso 1 1 calc R . .
C5 C 0.0245(7) 0.4212(8) 0.1818(6) 0.077(3) Uani 1 1 d . . .
H5 H -0.0328 0.4298 0.1589 0.092 Uiso 1 1 calc R . .
C6 C 0.0160(9) 0.3713(10) -0.0080(5) 0.077(4) Uani 1 1 d . . .
H6 H -0.0284 0.4095 0.0114 0.093 Uiso 1 1 calc R . .
C7 C 0.0100(9) 0.2810(10) -0.0134(6) 0.076(4) Uani 1 1 d . . .
H7 H -0.0399 0.2472 0.0019 0.091 Uiso 1 1 calc R . .
C8 C 0.0897(11) 0.2497(7) -0.0451(5) 0.070(4) Uani 1 1 d . . .
H8 H 0.1033 0.1913 -0.0560 0.084 Uiso 1 1 calc R . .
C9 C 0.1455(7) 0.3198(11) -0.0577(4) 0.064(3) Uani 1 1 d . . .
H9 H 0.2049 0.3178 -0.0775 0.076 Uiso 1 1 calc R . .
C10 C 0.0992(11) 0.3928(7) -0.0363(6) 0.067(3) Uani 1 1 d . . .
H10 H 0.1215 0.4498 -0.0405 0.080 Uiso 1 1 calc R . .
C11 C 0.1396(6) 0.1240(5) 0.1075(4) 0.0397(18) Uani 1 1 d . . .
C12 C 0.0669(5) -0.0284(4) 0.1127(4) 0.079(3) Uani 1 1 d . . .
H12A H 0.1074 -0.0770 0.1215 0.118 Uiso 1 1 calc R . .
H12B H 0.0181 -0.0463 0.0777 0.118 Uiso 1 1 calc R . .
H12C H 0.0422 -0.0093 0.1634 0.118 Uiso 1 1 calc R . .
C13 C 0.1791(5) 0.0137(4) 0.0133(4) 0.072(3) Uani 1 1 d . . .
H13A H 0.2002 0.0634 -0.0170 0.108 Uiso 1 1 calc R . .
H13B H 0.1483 -0.0264 -0.0222 0.108 Uiso 1 1 calc R . .
H13C H 0.2303 -0.0153 0.0378 0.108 Uiso 1 1 calc R . .
C14 C 0.0856(4) 0.1455(4) 0.2484(4) 0.059(3) Uani 1 1 d . . .
H14A H 0.0874 0.0839 0.2608 0.089 Uiso 1 1 calc R . .
H14B H 0.0386 0.1731 0.2798 0.089 Uiso 1 1 calc R . .
H14C H 0.1435 0.1716 0.2610 0.089 Uiso 1 1 calc R . .
C15 C -0.0320(5) 0.1392(5) 0.1455(4) 0.068(3) Uani 1 1 d . . .
H15A H -0.0421 0.1304 0.0888 0.102 Uiso 1 1 calc R . .
H15B H -0.0680 0.1880 0.1639 0.102 Uiso 1 1 calc R . .
H15C H -0.0494 0.0873 0.1745 0.102 Uiso 1 1 calc R . .
C16 C 0.7500 0.2500 0.3294(12) 0.305(15) Uani 1 2 d SD . .
H16A H 0.8076 0.2714 0.3487 0.458 Uiso 0.50 1 calc PR . .
H16B H 0.7404 0.1913 0.3487 0.458 Uiso 0.50 1 calc PR . .
H16C H 0.7019 0.2873 0.3487 0.458 Uiso 0.50 1 calc PR . .
C17 C 0.7500 0.2500 0.2382(12) 0.119(7) Uani 1 2 d SD . .
C18 C 0.7266(9) 0.1768(9) 0.1990(10) 0.149(6) Uani 1 1 d D . .
H18 H 0.7084 0.1271 0.2274 0.178 Uiso 1 1 calc R . .
C19 C 0.7298(15) 0.1757(19) 0.1155(10) 0.187(12) Uani 1 1 d D . .
H19 H 0.7181 0.1237 0.0879 0.224 Uiso 1 1 calc R . .
C20 C 0.7500 0.2500 0.073(3) 0.23(3) Uani 1 2 d SD . .
H20 H 0.7500 0.2500 0.0171 0.270 Uiso 1 2 calc SR . .

loop_
_atom_site_aniso_label
_atom_site_aniso_U_11
_atom_site_aniso_U_22
_atom_site_aniso_U_33
_atom_site_aniso_U_23
_atom_site_aniso_U_13
_atom_site_aniso_U_12
Y1 0.0485(4) 0.0420(4) 0.0294(3) -0.0022(5) -0.0015(6) 0.0055(6)
N1 0.063(4) 0.064(5) 0.011(3) 0.006(4) -0.010(4) -0.037(4)
N2 0.049(6) 0.048(5) 0.057(5) -0.006(4) 0.013(4) -0.009(4)
N3 0.045(5) 0.040(5) 0.031(4) -0.004(3) -0.007(4) -0.020(4)
C1 0.100(10) 0.070(8) 0.048(7) 0.011(5) 0.000(7) 0.019(8)
C2 0.089(10) 0.061(8) 0.065(7) -0.041(5) -0.001(7) -0.013(7)
C3 0.099(9) 0.064(8) 0.037(5) -0.007(5) -0.010(8) 0.028(8)
C4 0.078(10) 0.060(9) 0.077(8) -0.022(6) 0.031(7) -0.016(7)
C5 0.073(9) 0.095(10) 0.062(8) -0.021(6) 0.012(7) 0.034(9)
C6 0.061(10) 0.132(14) 0.038(7) 0.003(7) -0.015(7) 0.044(9)
C7 0.084(11) 0.101(11) 0.043(6) 0.018(6) -0.037(7) -0.026(8)
C8 0.119(12) 0.059(9) 0.031(6) -0.009(5) -0.035(7) 0.019(9)
C9 0.060(7) 0.106(9) 0.024(4) 0.015(6) -0.015(5) 0.017(10)
C10 0.095(11) 0.068(9) 0.038(6) 0.013(5) -0.043(7) 0.006(9)
C11 0.064(6) 0.041(5) 0.014(4) -0.008(4) -0.004(7) 0.021(6)
C12 0.100(7) 0.058(7) 0.079(6) 0.007(6) -0.019(7) -0.016(5)
C13 0.074(7) 0.069(7) 0.072(6) -0.019(5) 0.012(6) -0.016(5)
C14 0.068(6) 0.068(6) 0.041(5) -0.001(4) 0.012(5) 0.000(5)
C15 0.041(6) 0.086(7) 0.077(7) 0.010(5) 0.001(5) -0.014(5)
C16 0.36(4) 0.38(4) 0.18(2) 0.000 0.000 -0.08(2)
C17 0.082(15) 0.16(2) 0.116(17) 0.000 0.000 0.005(17)
C18 0.087(10) 0.100(13) 0.26(2) -0.036(14) 0.027(16) -0.011(10)
C19 0.077(11) 0.27(3) 0.21(3) -0.13(2) 0.03(2) 0.041(16)
C20 0.07(3) 0.48(9) 0.12(3) 0.000 0.000 0.07(4)

loop_
_atom_type_symbol
_atom_type_description
_atom_type_scat_dispersion_real
_atom_type_scat_dispersion_imag
_atom_type_scat_source
C C 0.0033 0.0016 'International Tables Vol C Tables 4.2.6.8 and 6.1.1.4'
H H 0.0000 0.0000 'International Tables Vol C Tables 4.2.6.8 and 6.1.1.4'
N N 0.0061 0.0033 'International Tables Vol C Tables 4.2.6.8 and 6.1.1.4'
Y Y -2.7962 3.5667 'International Tables Vol C Tables 4.2.6.8 and 6.1.1.4'

loop_
_geom_angle_atom_site_label_1
_geom_angle_atom_site_label_2
_geom_angle_atom_site_label_3
_geom_angle
_geom_angle_site_symmetry_1
_geom_angle_site_symmetry_3
_geom_angle_publ_flag
N1 Y1 N1 73.0(2) 2 . ?
N1 Y1 C9 86.3(3) 2 . ?
N1 Y1 C9 90.9(4) . . ?
N1 Y1 C4 119.0(3) 2 . ?
N1 Y1 C4 118.4(3) . . ?
C9 Y1 C4 144.9(4) . . ?
N1 Y1 C3 89.7(3) 2 . ?
N1 Y1 C3 109.4(2) . . ?
C9 Y1 C3 157.2(4) . . ?
C4 Y1 C3 29.5(2) . . ?
N1 Y1 C10 97.5(4) 2 . ?
N1 Y1 C10 119.8(3) . . ?
C9 Y1 C10 29.0(2) . . ?
C4 Y1 C10 117.7(5) . . ?
C3 Y1 C10 130.3(4) . . ?
N1 Y1 C5 122.5(3) 2 . ?
N1 Y1 C5 146.9(3) . . ?
C9 Y1 C5 117.4(4) . . ?
C4 Y1 C5 29.4(2) . . ?
C3 Y1 C5 48.1(3) . . ?
C10 Y1 C5 88.9(4) . . ?
N1 Y1 N3 121.4(2) 2 . ?
N1 Y1 N3 53.53(18) . . ?
C9 Y1 N3 113.8(4) . . ?
C4 Y1 N3 75.2(2) . . ?
C3 Y1 N3 87.3(3) . . ?
C10 Y1 N3 127.2(2) . . ?
C5 Y1 N3 96.9(3) . . ?
N1 Y1 C1 95.0(3) 2 . ?
N1 Y1 C1 155.9(3) . . ?
C9 Y1 C1 109.6(4) . . ?
C4 Y1 C1 48.9(3) . . ?
C3 Y1 C1 48.4(2) . . ?
C10 Y1 C1 81.9(3) . . ?
C5 Y1 C1 29.4(2) . . ?
N3 Y1 C1 123.7(3) . . ?
N1 Y1 C8 106.9(4) 2 . ?
N1 Y1 C8 77.8(3) . . ?
C9 Y1 C8 29.2(2) . . ?
C4 Y1 C8 133.8(5) . . ?
C3 Y1 C8 163.4(5) . . ?
C10 Y1 C8 47.5(3) . . ?
C5 Y1 C8 118.2(3) . . ?
N3 Y1 C8 85.2(3) . . ?
C1 Y1 C8 126.2(3) . . ?
N1 Y1 C7 133.6(3) 2 . ?
N1 Y1 C7 97.5(4) . . ?
C9 Y1 C7 47.8(3) . . ?
C4 Y1 C7 105.6(4) . . ?
C3 Y1 C7 134.8(4) . . ?
C10 Y1 C7 47.1(3) . . ?
C5 Y1 C7 90.4(4) . . ?
N3 Y1 C7 80.3(3) . . ?
C1 Y1 C7 105.7(5) . . ?
C8 Y1 C7 28.9(2) . . ?
N1 Y1 C6 126.0(4) 2 . ?
N1 Y1 C6 124.8(3) . . ?
C9 Y1 C6 48.1(3) . . ?
C4 Y1 C6 97.2(4) . . ?
C3 Y1 C6 120.5(3) . . ?
C10 Y1 C6 28.6(2) . . ?
C5 Y1 C6 72.5(3) . . ?
N3 Y1 C6 104.9(4) . . ?
C1 Y1 C6 79.2(4) . . ?
C8 Y1 C6 48.0(3) . . ?
C7 Y1 C6 29.1(2) . . ?
C11 N1 Y1 152.4(6) . 2 ?
C11 N1 Y1 99.5(5) . . ?
Y1 N1 Y1 106.9(2) 2 . ?
C11 N2 C12 129.2(7) . . ?
C11 N2 C13 113.0(6) . . ?
C12 N2 C13 113.0(6) . . ?
C15 N3 C11 123.3(6) . . ?
C15 N3 C14 108.8(6) . . ?
C11 N3 C14 112.6(6) . . ?
C15 N3 Y1 119.5(4) . . ?
C11 N3 Y1 78.5(4) . . ?
C14 N3 Y1 111.1(3) . . ?
C2 C1 C5 107.4(9) . . ?
C2 C1 Y1 77.0(5) . . ?
C5 C1 Y1 75.2(6) . . ?
C2 C1 H1 126.3 . . ?
C5 C1 H1 126.3 . . ?
Y1 C1 H1 114.0 . . ?
C1 C2 C3 107.7(9) . . ?
C1 C2 Y1 74.1(5) . . ?
C3 C2 Y1 72.8(5) . . ?
C1 C2 H2 126.2 . . ?
C3 C2 H2 126.2 . . ?
Y1 C2 H2 118.9 . . ?
C4 C3 C2 108.6(10) . . ?
C4 C3 Y1 74.9(5) . . ?
C2 C3 Y1 77.8(5) . . ?
C4 C3 H3 125.7 . . ?
C2 C3 H3 125.7 . . ?
Y1 C3 H3 113.9 . . ?
C5 C4 C3 107.0(10) . . ?
C5 C4 Y1 76.6(6) . . ?
C3 C4 Y1 75.6(5) . . ?
C5 C4 H4 126.5 . . ?
C3 C4 H4 126.5 . . ?
Y1 C4 H4 113.9 . . ?
C4 C5 C1 109.0(10) . . ?
C4 C5 Y1 74.1(6) . . ?
C1 C5 Y1 75.4(6) . . ?
C4 C5 H5 125.5 . . ?
C1 C5 H5 125.5 . . ?
Y1 C5 H5 116.9 . . ?
C10 C6 C7 106.1(11) . . ?
C10 C6 Y1 73.8(5) . . ?
C7 C6 Y1 75.3(6) . . ?
C10 C6 H6 127.0 . . ?
C7 C6 H6 127.0 . . ?
Y1 C6 H6 116.3 . . ?
C8 C7 C6 108.6(11) . . ?
C8 C7 Y1 74.7(5) . . ?
C6 C7 Y1 75.6(6) . . ?
C8 C7 H7 125.7 . . ?
C6 C7 H7 125.7 . . ?
Y1 C7 H7 116.1 . . ?
C9 C8 C7 107.4(10) . . ?
C9 C8 Y1 73.4(4) . . ?
C7 C8 Y1 76.4(5) . . ?
C9 C8 H8 126.3 . . ?
C7 C8 H8 126.3 . . ?
Y1 C8 H8 116.1 . . ?
C10 C9 C8 107.7(10) . . ?
C10 C9 Y1 76.6(5) . . ?
C8 C9 Y1 77.4(4) . . ?
C10 C9 H9 126.2 . . ?
C8 C9 H9 126.2 . . ?
Y1 C9 H9 112.3 . . ?
C6 C10 C9 110.3(11) . . ?
C6 C10 Y1 77.6(5) . . ?
C9 C10 Y1 74.3(5) . . ?
C6 C10 H10 124.9 . . ?
C9 C10 H10 124.9 . . ?
Y1 C10 H10 115.1 . . ?
N1 C11 N2 131.9(8) . . ?
N1 C11 N3 117.5(7) . . ?
N2 C11 N3 110.7(7) . . ?
N1 C11 Y1 55.3(4) . . ?
N2 C11 Y1 152.0(5) . . ?
N3 C11 Y1 70.6(3) . . ?
N2 C12 H12A 109.5 . . ?
N2 C12 H12B 109.5 . . ?
H12A C12 H12B 109.5 . . ?
N2 C12 H12C 109.5 . . ?
H12A C12 H12C 109.5 . . ?
H12B C12 H12C 109.5 . . ?
N2 C13 H13A 109.5 . . ?
N2 C13 H13B 109.5 . . ?
H13A C13 H13B 109.5 . . ?
N2 C13 H13C 109.5 . . ?
H13A C13 H13C 109.5 . . ?
H13B C13 H13C 109.5 . . ?
N3 C14 H14A 109.5 . . ?
N3 C14 H14B 109.5 . . ?
H14A C14 H14B 109.5 . . ?
N3 C14 H14C 109.5 . . ?
H14A C14 H14C 109.5 . . ?
H14B C14 H14C 109.5 . . ?
N3 C15 H15A 109.5 . . ?
N3 C15 H15B 109.5 . . ?
H15A C15 H15B 109.5 . . ?
N3 C15 H15C 109.5 . . ?
H15A C15 H15C 109.5 . . ?
H15B C15 H15C 109.5 . . ?
C17 C16 H16A 109.5 . . ?
C17 C16 H16B 109.5 . . ?
H16A C16 H16B 109.5 . . ?
C17 C16 H16C 109.5 . . ?
H16A C16 H16C 109.5 . . ?
H16B C16 H16C 109.5 . . ?
C18 C17 C18 122(2) . 2_655 ?
C18 C17 C16 119.1(11) . . ?
C18 C17 C16 119.1(11) 2_655 . ?
C17 C18 C19 119(2) . . ?
C17 C18 H18 120.4 . . ?
C19 C18 H18 120.4 . . ?
C20 C19 C18 121(4) . . ?
C20 C19 H19 119.7 . . ?
C18 C19 H19 119.7 . . ?
C19 C20 C19 118(5) . 2_655 ?
C19 C20 H20 120.9 . . ?
C19 C20 H20 120.9 2_655 . ?

loop_
_geom_bond_atom_site_label_1
_geom_bond_atom_site_label_2
_geom_bond_distance
_geom_bond_site_symmetry_2
_geom_bond_publ_flag
Y1 N1 2.261(6) 2 ?
Y1 N1 2.361(6) . ?
Y1 C9 2.677(6) . ?
Y1 C4 2.690(8) . ?
Y1 C3 2.699(8) . ?
Y1 C10 2.705(8) . ?
Y1 C5 2.721(9) . ?
Y1 N3 2.724(5) . ?
Y1 C1 2.725(9) . ?
Y1 C8 2.727(8) . ?
Y1 C7 2.748(9) . ?
Y1 C6 2.752(8) . ?
N1 C11 1.220(8) . ?
N1 Y1 2.261(6) 2 ?
N2 C11 1.386(8) . ?
N2 C12 1.444(7) . ?
N2 C13 1.451(7) . ?
N3 C15 1.476(7) . ?
N3 C11 1.482(8) . ?
N3 C14 1.506(7) . ?
C1 C2 1.369(9) . ?
C1 C5 1.382(10) . ?
C1 H1 0.9300 . ?
C2 C3 1.387(9) . ?
C2 H2 0.9300 . ?
C3 C4 1.373(11) . ?
C3 H3 0.9300 . ?
C4 C5 1.372(10) . ?
C4 H4 0.9300 . ?
C5 H5 0.9300 . ?
C6 C10 1.347(10) . ?
C6 C7 1.382(10) . ?
C6 H6 0.9300 . ?
C7 C8 1.365(11) . ?
C7 H7 0.9300 . ?
C8 C9 1.362(10) . ?
C8 H8 0.9300 . ?
C9 C10 1.350(10) . ?
C9 H9 0.9300 . ?
C10 H10 0.9300 . ?
C12 H12A 0.9600 . ?
C12 H12B 0.9600 . ?
C12 H12C 0.9600 . ?
C13 H13A 0.9600 . ?
C13 H13B 0.9600 . ?
C13 H13C 0.9600 . ?
C14 H14A 0.9600 . ?
C14 H14B 0.9600 . ?
C14 H14C 0.9600 . ?
C15 H15A 0.9600 . ?
C15 H15B 0.9600 . ?
C15 H15C 0.9600 . ?
C16 C17 1.510(15) . ?
C16 H16A 0.9600 . ?
C16 H16B 0.9600 . ?
C16 H16C 0.9600 . ?
C17 C18 1.336(10) . ?
C17 C18 1.336(10) 2_655 ?
C18 C19 1.384(14) . ?
C18 H18 0.9300 . ?
C19 C20 1.363(15) . ?
C19 H19 0.9300 . ?
C20 C19 1.363(15) 2_655 ?
C20 H20 0.9300 . ?
